data_1537334
loop_
_publ_author_name
'Glazkov, V.P.'
'Kozlenko, D.P.'
'Somenkov, V.A.'
'Podurets, K.M.'
'Savenko, B.N.'

_publ_section_title
;
 Neutron diffraction investigation of the atomic and magnetic structures
 of Mn As at high pressures
;
_journal_name_full Kristallografiya
_journal_page_first 59
_journal_page_last 62
_journal_volume 48
_journal_year 2003
_chemical_formula_sum 'As Mn'
_chemical_name_systematic 'Mn As'
_space_group_IT_number 62
_symmetry_space_group_name_Hall '-P 2ac 2n'
_symmetry_space_group_name_H-M 'P n m a'
_cell_angle_alpha 90
_cell_angle_beta 90
_cell_angle_gamma 90
_cell_formula_units_Z 4
_cell_length_a 5.495
_cell_length_b 3.414
_cell_length_c 6.103
_cell_volume 114.492
_citation_journal_id_ASTM KRISAJ
_cod_data_source_file Glazkov_KRISAJ_2003_424.cif
_cod_data_source_block As1Mn1
_cod_original_cell_volume 114.4919
_cod_original_formula_sum 'As1 Mn1'
_cod_database_code 1537334

loop_
_symmetry_equiv_pos_as_xyz
x,y,z
-x+1/2,-y,z+1/2
x+1/2,-y+1/2,-z+1/2
-x,y+1/2,-z
-x,-y,-z
x-1/2,y,-z-1/2
-x-1/2,y-1/2,z-1/2
x,-y-1/2,z

loop_
_atom_site_label
_atom_site_type_symbol
_atom_site_fract_x
_atom_site_fract_y
_atom_site_fract_z
_atom_site_occupancy
_atom_site_U_iso_or_equiv
Mn1 Mn+3 0.015 0.25 0.2 1 0.0
As1 As-3 0.2 0.25 0.57 1 0.0
